data_4115155
loop_
_publ_author_name
'Paul W. Baures'
'Alicia M. Beatty'
'Muthu Dhanasekaran'
'Brian A. Helfrich'
'Waleska P\'erez-Segarra'
'John Desper'

_publ_section_title
;
 Solution and Solid-State Models of Peptide CH...O Hydrogen Bonds
;
_journal_name_full 'Journal of the American Chemical Society'
_journal_page_first 11315
_journal_page_last 11323
_journal_paper_doi 10.1021/ja0257366
_journal_volume 124
_journal_year 2002
_chemical_formula_moiety 'C18 H30 N2 O6'
_chemical_formula_sum 'C18 H30 N2 O6'
_chemical_formula_weight 370.44
_chemical_name_common
;
fumaric acid bis(leucine methyl ester) amide
;
_chemical_name_systematic
;
(S)-Leucine-N,N'-[(2E)-1,4-dioxo-2-butene-1,4-diyl)bis-dimethyl ester
;
_space_group_IT_number 19
_symmetry_cell_setting orthorhombic
_symmetry_space_group_name_Hall 'P 2ac 2ab'
_symmetry_space_group_name_H-M 'P 21 21 21'
_atom_sites_solution_hydrogens geom
_atom_sites_solution_primary direct
_atom_sites_solution_secondary difmap
_audit_creation_method SHELXL-97
_cell_angle_alpha 90.00
_cell_angle_beta 90.00
_cell_angle_gamma 90.00
_cell_formula_units_Z 4
_cell_length_a 14.440(5)
_cell_length_b 4.852(2)
_cell_length_c 27.377(11)
_cell_measurement_reflns_used 1217
_cell_measurement_temperature 293(2)
_cell_measurement_theta_max 24.7
_cell_measurement_theta_min 4.7
_cell_volume 1918.1(13)
_computing_cell_refinement 'Bruker SMART'
_computing_data_collection 'Bruker SMART'
_computing_data_reduction 'Bruker SHELXTL'
_computing_molecular_graphics 'Bruker SHELXTL'
_computing_publication_material 'Bruker SHELXTL'
_computing_structure_refinement 'SHELXL-97 (Sheldrick, 1997)'
_computing_structure_solution 'SHELXS-97 (Sheldrick, 1990)'
_diffrn_ambient_temperature 293(2)
_diffrn_measured_fraction_theta_full 0.995
_diffrn_measured_fraction_theta_max 0.995
_diffrn_radiation_monochromator graphite
_diffrn_radiation_source 'fine-focus sealed tube'
_diffrn_radiation_type MoK\a
_diffrn_radiation_wavelength 0.71073
_diffrn_reflns_av_R_equivalents 0.1198
_diffrn_reflns_av_sigmaI/netI 0.1120
_diffrn_reflns_limit_h_max 16
_diffrn_reflns_limit_h_min -16
_diffrn_reflns_limit_k_max 5
_diffrn_reflns_limit_k_min -5
_diffrn_reflns_limit_l_max 30
_diffrn_reflns_limit_l_min -31
_diffrn_reflns_number 10832
_diffrn_reflns_theta_full 24.70
_diffrn_reflns_theta_max 24.70
_diffrn_reflns_theta_min 1.49
_exptl_absorpt_coefficient_mu 0.096
_exptl_absorpt_correction_type none
_exptl_crystal_colour colorless
_exptl_crystal_density_diffrn 1.283
_exptl_crystal_description prism
_exptl_crystal_F_000 800
_exptl_crystal_size_max 0.3
_exptl_crystal_size_mid 0.2
_exptl_crystal_size_min 0.15
_refine_diff_density_max 0.337
_refine_diff_density_min -0.314
_refine_diff_density_rms 0.068
_refine_ls_extinction_coef 0.022(4)
_refine_ls_extinction_expression Fc^*^=kFc[1+0.001xFc^2^\l^3^/sin(2\q)]^-1/4^
_refine_ls_extinction_method SHELXL
_refine_ls_goodness_of_fit_ref 0.977
_refine_ls_hydrogen_treatment mixed
_refine_ls_matrix_type full
_refine_ls_number_parameters 226
_refine_ls_number_reflns 1934
_refine_ls_number_restraints 0
_refine_ls_restrained_S_all 0.977
_refine_ls_R_factor_all 0.1556
_refine_ls_R_factor_gt 0.0687
_refine_ls_shift/su_max 0.004
_refine_ls_shift/su_mean 0.000
_refine_ls_structure_factor_coef Fsqd
_refine_ls_weighting_details 'calc w=1/[\s^2^(Fo^2^)+(0.1002P)^2^+0.0000P] where P=(Fo^2^+2Fc^2^)/3'
_refine_ls_weighting_scheme calc
_refine_ls_wR_factor_gt 0.1676
_refine_ls_wR_factor_ref 0.2035
_reflns_number_gt 890
_reflns_number_total 1934
_reflns_threshold_expression >2sigma(I)
_cod_data_source_file ja0257366_s2_5.cif
_cod_data_source_block (S)-Leucine-N,N'-[(2E)-1,4-dioxo-2-butene-1,4-diyl)..._(6).
_cod_original_cell_volume 1918.3(14)
_cod_database_code 4115155

loop_
_symmetry_equiv_pos_as_xyz
'x, y, z'
'-x+1/2, -y, z+1/2'
'-x, y+1/2, -z+1/2'
'x+1/2, -y+1/2, -z'

loop_
_atom_site_label
_atom_site_type_symbol
_atom_site_fract_x
_atom_site_fract_y
_atom_site_fract_z
_atom_site_U_iso_or_equiv
_atom_site_adp_type
_atom_site_occupancy
_atom_site_symmetry_multiplicity
_atom_site_calc_flag
_atom_site_refinement_flags
C1 C 0.2455(6) 0.213(2) 0.5355(3) 0.071(3) Uani 1 1 d .
H1A H 0.2689 0.3791 0.5210 0.107 Uiso 1 1 calc R
H1B H 0.1832 0.2430 0.5465 0.107 Uiso 1 1 calc R
H1C H 0.2460 0.0677 0.5117 0.107 Uiso 1 1 calc R
O2 O 0.3021(3) 0.1376(13) 0.5758(2) 0.0557(16) Uani 1 1 d .
C3 C 0.2777(6) -0.084(2) 0.5989(3) 0.055(2) Uani 1 1 d .
O3 O 0.2105(4) -0.2115(15) 0.5882(2) 0.082(2) Uani 1 1 d .
C4 C 0.3368(4) -0.1497(18) 0.6407(3) 0.047(2) Uani 1 1 d .
H4A H 0.3380 -0.3509 0.6438 0.057 Uiso 1 1 calc R
N5 N 0.4313(4) -0.0600(13) 0.6343(2) 0.0415(16) Uani 1 1 d .
H5 H 0.4364 0.1356 0.6328 0.050 Uiso 1 1 d R
C6 C 0.5011(5) -0.2321(17) 0.6291(3) 0.0395(19) Uani 1 1 d .
O6 O 0.4926(3) -0.4796(11) 0.63206(18) 0.0449(14) Uani 1 1 d .
C7 C 0.5894(4) -0.0965(16) 0.6197(2) 0.0385(19) Uani 1 1 d .
H7 H 0.5920 0.0950 0.6200 0.046 Uiso 1 1 calc R
C8 C 0.6649(5) -0.2356(17) 0.6110(3) 0.045(2) Uani 1 1 d .
H8 H 0.6616 -0.4270 0.6109 0.054 Uiso 1 1 calc R
C9 C 0.7523(5) -0.1100(17) 0.6015(3) 0.042(2) Uani 1 1 d .
O9 O 0.7610(3) 0.1401(11) 0.5994(2) 0.0534(16) Uani 1 1 d .
N10 N 0.8226(4) -0.2780(13) 0.5968(2) 0.0446(17) Uani 1 1 d .
H10 H 0.8213 -0.4806 0.5986 0.053 Uiso 1 1 d R
C11 C 0.9152(4) -0.1736(15) 0.5879(3) 0.039(2) Uani 1 1 d .
H11A H 0.9230 -0.0018 0.6062 0.047 Uiso 1 1 calc R
C12 C 0.9262(6) -0.1129(18) 0.5353(3) 0.050(2) Uani 1 1 d .
O12 O 0.8878(4) -0.2201(14) 0.5027(2) 0.070(2) Uani 1 1 d .
O13 O 0.9887(3) 0.0786(12) 0.52913(18) 0.0520(15) Uani 1 1 d .
C14 C 1.0106(6) 0.153(2) 0.4804(3) 0.072(3) Uani 1 1 d .
H14A H 1.0570 0.2951 0.4806 0.109 Uiso 1 1 calc R
H14B H 0.9559 0.2208 0.4645 0.109 Uiso 1 1 calc R
H14C H 1.0336 -0.0047 0.4632 0.109 Uiso 1 1 calc R
C15 C 0.2911(5) -0.0380(19) 0.6863(3) 0.061(3) Uani 1 1 d .
H15A H 0.2244 -0.0469 0.6822 0.073 Uiso 1 1 calc R
H15B H 0.3078 0.1545 0.6900 0.073 Uiso 1 1 calc R
C16 C 0.3174(9) -0.192(4) 0.7329(3) 0.171(8) Uani 1 1 d .
H16A H 0.2950 -0.3795 0.7268 0.206 Uiso 1 1 calc R
C17 C 0.3966(10) -0.227(4) 0.7463(5) 0.188(8) Uiso 1 1 d .
H17A H 0.4314 -0.3137 0.7208 0.282 Uiso 1 1 calc R
H17B H 0.3969 -0.3421 0.7748 0.282 Uiso 1 1 calc R
H17C H 0.4240 -0.0519 0.7541 0.282 Uiso 1 1 calc R
C18 C 0.2540(9) -0.088(3) 0.7729(6) 0.159(6) Uiso 1 1 d .
H18A H 0.2650 -0.1915 0.8023 0.239 Uiso 1 1 calc R
H18B H 0.1907 -0.1113 0.7630 0.239 Uiso 1 1 calc R
H18C H 0.2662 0.1033 0.7788 0.239 Uiso 1 1 calc R
C19 C 0.9895(5) -0.3701(16) 0.6030(3) 0.047(2) Uani 1 1 d .
H19A H 1.0489 -0.2823 0.5972 0.057 Uiso 1 1 calc R
H19B H 0.9863 -0.5299 0.5818 0.057 Uiso 1 1 calc R
C20 C 0.9881(6) -0.470(2) 0.6549(3) 0.067(3) Uani 1 1 d .
H20A H 0.9380 -0.6056 0.6572 0.080 Uiso 1 1 calc R
C21 C 1.0765(6) -0.622(2) 0.6631(3) 0.081(3) Uani 1 1 d .
H21A H 1.0777 -0.6923 0.6959 0.121 Uiso 1 1 calc R
H21B H 1.1278 -0.4992 0.6584 0.121 Uiso 1 1 calc R
H21C H 1.0808 -0.7722 0.6405 0.121 Uiso 1 1 calc R
C22 C 0.9696(8) -0.262(2) 0.6911(3) 0.097(4) Uani 1 1 d .
H22A H 0.9112 -0.1751 0.6841 0.146 Uiso 1 1 calc R
H22B H 1.0179 -0.1258 0.6904 0.146 Uiso 1 1 calc R
H22C H 0.9672 -0.3452 0.7228 0.146 Uiso 1 1 calc R

loop_
_atom_site_aniso_label
_atom_site_aniso_U_11
_atom_site_aniso_U_22
_atom_site_aniso_U_33
_atom_site_aniso_U_23
_atom_site_aniso_U_13
_atom_site_aniso_U_12
C1 0.062(5) 0.078(7) 0.075(7) 0.010(6) -0.028(5) 0.005(6)
O2 0.050(3) 0.053(4) 0.064(4) 0.015(3) -0.011(3) -0.007(3)
C3 0.042(5) 0.062(7) 0.061(6) -0.010(6) -0.004(5) 0.005(5)
O3 0.053(4) 0.097(6) 0.095(5) 0.018(5) -0.017(4) -0.026(4)
C4 0.034(4) 0.044(5) 0.065(6) 0.003(5) 0.009(4) -0.003(4)
N5 0.038(3) 0.027(4) 0.059(4) -0.001(3) 0.002(3) -0.002(3)
C6 0.040(5) 0.037(5) 0.042(5) 0.003(4) 0.000(4) 0.004(5)
O6 0.043(3) 0.033(3) 0.060(4) 0.002(3) 0.002(3) 0.000(3)
C7 0.041(4) 0.029(4) 0.045(5) 0.004(4) -0.004(3) -0.002(4)
C8 0.040(5) 0.030(4) 0.064(6) -0.008(4) 0.004(4) -0.005(4)
C9 0.044(5) 0.031(5) 0.052(5) -0.001(4) 0.002(4) 0.004(4)
O9 0.040(3) 0.039(4) 0.081(4) 0.000(3) 0.004(3) 0.000(3)
N10 0.034(3) 0.026(3) 0.074(5) 0.000(3) 0.002(3) -0.001(3)
C11 0.036(4) 0.034(5) 0.048(5) -0.010(4) 0.005(4) -0.007(4)
C12 0.050(5) 0.038(5) 0.061(7) -0.007(5) -0.008(5) 0.003(5)
O12 0.079(4) 0.068(4) 0.062(4) -0.004(4) -0.021(3) -0.017(4)
O13 0.058(3) 0.055(4) 0.043(3) 0.001(3) 0.006(3) -0.010(3)
C14 0.081(6) 0.096(8) 0.040(5) 0.012(5) 0.017(5) -0.007(7)
C15 0.054(5) 0.067(6) 0.061(6) 0.000(6) 0.011(4) 0.009(5)
C16 0.150(11) 0.33(2) 0.031(6) 0.025(11) 0.030(7) 0.143(14)
C19 0.039(4) 0.048(5) 0.054(5) 0.001(4) 0.002(4) 0.002(4)
C20 0.077(6) 0.068(6) 0.055(6) 0.000(5) -0.005(5) 0.010(6)
C21 0.069(6) 0.085(8) 0.089(7) 0.033(6) -0.013(5) 0.003(7)
C22 0.153(11) 0.075(7) 0.064(7) -0.007(7) 0.002(7) -0.005(8)

loop_
_atom_type_symbol
_atom_type_description
_atom_type_scat_dispersion_real
_atom_type_scat_dispersion_imag
_atom_type_scat_source
C C 0.0033 0.0016 'International Tables Vol C Tables 4.2.6.8 and 6.1.1.4'
H H 0.0000 0.0000 'International Tables Vol C Tables 4.2.6.8 and 6.1.1.4'
N N 0.0061 0.0033 'International Tables Vol C Tables 4.2.6.8 and 6.1.1.4'
O O 0.0106 0.0060 'International Tables Vol C Tables 4.2.6.8 and 6.1.1.4'

loop_
_geom_angle_atom_site_label_1
_geom_angle_atom_site_label_2
_geom_angle_atom_site_label_3
_geom_angle
C3 O2 C1 115.8(7)
O3 C3 O2 122.4(9)
O3 C3 C4 123.6(9)
O2 C3 C4 113.9(8)
N5 C4 C3 112.9(7)
N5 C4 C15 113.9(7)
C3 C4 C15 108.2(6)
C6 N5 C4 123.1(7)
O6 C6 N5 122.9(7)
O6 C6 C7 123.3(7)
N5 C6 C7 113.8(7)
C8 C7 C6 122.0(7)
C7 C8 C9 123.5(8)
O9 C9 N10 122.3(7)
O9 C9 C8 121.6(7)
N10 C9 C8 116.0(7)
C9 N10 C11 121.0(6)
N10 C11 C12 109.4(6)
N10 C11 C19 113.1(6)
C12 C11 C19 108.7(6)
O12 C12 O13 122.9(8)
O12 C12 C11 127.0(8)
O13 C12 C11 110.0(7)
C12 O13 C14 117.2(7)
C4 C15 C16 113.9(8)
C17 C16 C18 113.3(13)
C17 C16 C15 123.8(14)
C18 C16 C15 107.0(11)
C11 C19 C20 117.3(7)
C22 C20 C21 113.7(8)
C22 C20 C19 115.3(8)
C21 C20 C19 106.9(7)

loop_
_geom_bond_atom_site_label_1
_geom_bond_atom_site_label_2
_geom_bond_distance
C1 O2 1.423(9)
O2 C3 1.294(10)
C3 O3 1.188(9)
C3 C4 1.465(11)
C4 N5 1.442(8)
C4 C15 1.512(10)
N5 C6 1.317(9)
C6 O6 1.210(8)
C6 C7 1.458(9)
C7 C8 1.305(9)
C8 C9 1.425(10)
C9 O9 1.221(9)
C9 N10 1.309(9)
N10 C11 1.450(8)
C11 C12 1.478(11)
C11 C19 1.495(9)
C12 O12 1.173(9)
C12 O13 1.306(9)
O13 C14 1.417(9)
C15 C16 1.526(14)
C16 C17 1.213(16)
C16 C18 1.513(16)
C19 C20 1.500(10)
C20 C22 1.440(12)
C20 C21 1.491(12)

loop_
_geom_torsion_atom_site_label_1
_geom_torsion_atom_site_label_2
_geom_torsion_atom_site_label_3
_geom_torsion_atom_site_label_4
_geom_torsion
C1 O2 C3 O3 -2.3(12)
C1 O2 C3 C4 -178.7(7)
O3 C3 C4 N5 153.1(8)
O2 C3 C4 N5 -30.6(10)
O3 C3 C4 C15 -79.9(11)
O2 C3 C4 C15 96.5(8)
C3 C4 N5 C6 -111.9(9)
C15 C4 N5 C6 124.2(8)
C4 N5 C6 O6 -4.4(12)
C4 N5 C6 C7 175.9(6)
O6 C6 C7 C8 4.2(11)
N5 C6 C7 C8 -176.2(7)
C6 C7 C8 C9 179.7(7)
C7 C8 C9 O9 -2.4(13)
C7 C8 C9 N10 175.4(7)
O9 C9 N10 C11 -1.2(13)
C8 C9 N10 C11 -178.9(6)
C9 N10 C11 C12 -81.8(8)
C9 N10 C11 C19 156.9(7)
N10 C11 C12 O12 -28.2(11)
C19 C11 C12 O12 95.7(9)
N10 C11 C12 O13 153.5(6)
C19 C11 C12 O13 -82.5(7)
O12 C12 O13 C14 -0.8(11)
C11 C12 O13 C14 177.5(7)
N5 C4 C15 C16 -79.6(11)
C3 C4 C15 C16 153.9(10)
C4 C15 C16 C17 55(2)
C4 C15 C16 C18 -170.4(11)
N10 C11 C19 C20 -55.4(9)
C12 C11 C19 C20 -177.1(7)
C11 C19 C20 C22 -43.1(11)
C11 C19 C20 C21 -170.6(7)
